data_1527143
loop_
_publ_author_name
'Berthold, H.J.'
'Haas, D.'
'Thiele, G.'
'Tamme, R.'
'Jensen, K.P.'
'Messer, D.'
'Brodersen, K.'

_publ_section_title
;
 Die Kristallstruktur des Thallium(I) hexaiodomercurat(II) Tl4 Hg I6
;
_journal_name_full 'Zeitschrift fuer Anorganische und Allgemeine Chemie'
_journal_page_first 29
_journal_page_last 40
_journal_volume 456
_journal_year 1979
_chemical_formula_sum 'Hg I6 Tl4'
_chemical_name_systematic 'Tl4 Hg I6'
_space_group_IT_number 128
_symmetry_space_group_name_Hall '-P 4 2n'
_symmetry_space_group_name_H-M 'P 4/m n c'
_cell_angle_alpha 90
_cell_angle_beta 90
_cell_angle_gamma 90
_cell_formula_units_Z 2
_cell_length_a 9.446
_cell_length_b 9.446
_cell_length_c 9.26
_cell_volume 826.241
_citation_journal_id_ASTM ZAACAB
_cod_data_source_file Berthold_ZAACAB_1979_841.cif
_cod_data_source_block Hg1I6Tl4
_cod_original_cell_volume 826.2413
_cod_original_formula_sum 'Hg1 I6 Tl4'
_cod_database_code 1527143

loop_
_symmetry_equiv_pos_as_xyz
x,y,z
-y,x,z
-x,-y,z
y,-x,z
x+1/2,-y+1/2,-z+1/2
y+1/2,x+1/2,-z+1/2
-x+1/2,y+1/2,-z+1/2
-y+1/2,-x+1/2,-z+1/2
-x,-y,-z
y,-x,-z
x,y,-z
-y,x,-z
-x-1/2,y-1/2,z-1/2
-y-1/2,-x-1/2,z-1/2
x-1/2,-y-1/2,z-1/2
y-1/2,x-1/2,z-1/2

loop_
_atom_site_label
_atom_site_type_symbol
_atom_site_fract_x
_atom_site_fract_y
_atom_site_fract_z
_atom_site_occupancy
_atom_site_U_iso_or_equiv
Tl1 Tl+1 0.3536 0.8536 0.25 1 0.0
I1 I-1 0 0 0.2848 1 0.0
Hg1 Hg+2 0 0 0 1 0.0
I2 I-1 0.3306 0.1456 0 1 0.0
